data_2007210
loop_
_publ_author_name
'Huuskonen, S.-P. Juhani'
'Wilson, G. Scott'
'Anderson, Harry L.'

_publ_section_title 5,15-Bis(3,5-di-<i>tert</i>-butylphenyl)-10,20-bis(trimethylsilylethynyl)porphyrin
_journal_issue 5
_journal_name_full 'Acta Crystallographica Section C'
_journal_page_first 662
_journal_page_last 664
_journal_paper_doi 10.1107/S0108270197017162
_journal_volume 54
_journal_year 1998
_chemical_formula_moiety 'C58 H70 N4 Si2'
_chemical_formula_sum 'C58 H70 N4 Si2'
_chemical_formula_weight 879.36
_chemical_name_systematic
;
5,15-Bis(3,5-di-tert-butylphenyl)-10,20-bis(trimethylsilylethynyl)porphyrin
;
_space_group_IT_number 14
_symmetry_cell_setting monoclinic
_symmetry_space_group_name_Hall '-P 2yn'
_symmetry_space_group_name_H-M 'P 1 21/n 1'
_cell_angle_alpha 90.00
_cell_angle_beta 104.891(15)
_cell_angle_gamma 90.00
_cell_formula_units_Z 2
_cell_length_a 13.436(2)
_cell_length_b 14.584(4)
_cell_length_c 14.327(3)
_cell_measurement_reflns_used 25
_cell_measurement_temperature 213(2)
_cell_measurement_theta_max 42.35
_cell_measurement_theta_min 22.31
_cell_volume 2713.1(10)
_computing_cell_refinement 'CAD-4 EXPRESS'
_computing_data_collection 'CAD-4 EXPRESS (Enraf-Nonius, 1995)'
_computing_data_reduction 'XCAD-4 (Harms & Wolcaldo, 1996)'
_computing_molecular_graphics 'CAMERON (Watkin et al., 1993)'
_computing_publication_material 'SHELXL97, PARST95 (Nardelli, 1995)'
_computing_structure_refinement 'SHELXL97 (Sheldrick, 1997)'
_computing_structure_solution 'SHELXS90 (Sheldrick, 1990)'
_diffrn_ambient_temperature 213(2)
_diffrn_measured_fraction_theta_full 0.956
_diffrn_measured_fraction_theta_max 0.956
_diffrn_measurement_device_type 'Enraf-Nonius MACH-3'
_diffrn_measurement_method \w--2\q
_diffrn_radiation_monochromator graphite
_diffrn_radiation_source 'fine-focus sealed tube'
_diffrn_radiation_type CuK\a
_diffrn_radiation_wavelength 1.54184
_diffrn_reflns_av_R_equivalents 0.0340
_diffrn_reflns_av_sigmaI/netI 0.0325
_diffrn_reflns_limit_h_max 16
_diffrn_reflns_limit_h_min -16
_diffrn_reflns_limit_k_max 18
_diffrn_reflns_limit_k_min -18
_diffrn_reflns_limit_l_max 17
_diffrn_reflns_limit_l_min 0
_diffrn_reflns_number 11202
_diffrn_reflns_theta_full 74.27
_diffrn_reflns_theta_max 74.27
_diffrn_reflns_theta_min 4.02
_diffrn_standards_decay_% 4.5
_diffrn_standards_interval_time 120
_diffrn_standards_number 3
_exptl_absorpt_coefficient_mu 0.877
_exptl_absorpt_correction_T_max 0.877
_exptl_absorpt_correction_T_min 0.742
_exptl_absorpt_correction_type psi-scan
_exptl_absorpt_process_details '(North et al., 1968)'
_exptl_crystal_colour 'dark blue'
_exptl_crystal_density_diffrn 1.076
_exptl_crystal_density_method 'not measured'
_exptl_crystal_description plate
_exptl_crystal_F_000 948
_exptl_crystal_size_max 0.45
_exptl_crystal_size_mid 0.30
_exptl_crystal_size_min 0.15
_refine_diff_density_max 0.377
_refine_diff_density_min -0.332
_refine_ls_extinction_coef 0.0023(3)
_refine_ls_extinction_method SHELXL97_(Sheldrick,_1997)
_refine_ls_goodness_of_fit_ref 1.055
_refine_ls_hydrogen_treatment H-atom_treatment:_see_below
_refine_ls_matrix_type full
_refine_ls_number_parameters 290
_refine_ls_number_reflns 5500
_refine_ls_number_restraints 0
_refine_ls_restrained_S_all 1.055
_refine_ls_R_factor_all 0.0466
_refine_ls_R_factor_gt 0.0409
_refine_ls_shift/su_max 0.001
_refine_ls_shift/su_mean 0.000
_refine_ls_structure_factor_coef Fsqd
_refine_ls_weighting_details 'w = 1/[\s^2^(Fo^2^)+(0.0727P)^2^+0.5393P] where P=(Fo^2^+2Fc^2^)/3'
_refine_ls_weighting_scheme calc
_refine_ls_wR_factor_obs .1155
_refine_ls_wR_factor_ref 0.1198
_reflns_number_gt 4731
_reflns_number_total 5500
_reflns_threshold_expression I>2\s(I)
_cod_data_source_file bm1176.cif
_cod_data_source_block bm1176
_cod_depositor_comments
;
The following automatic conversions were performed:

'_refine_ls_weighting_scheme' value 'calc w =
1/[\s^2^(Fo^2^)+(0.0727P)^2^+0.5393P] where P=(Fo^2^+2Fc^2^)/3' was
changed to 'calc'. New tag '_refine_ls_weighting_details' was
created. The value of the new tag was set to 'w =
1/[\s^2^(Fo^2^)+(0.0727P)^2^+0.5393P] where P=(Fo^2^+2Fc^2^)/3'.

Automatic conversion script
Id: cif_fix_values 3143 2015-03-26 13:38:13Z robertas 
;
_cod_original_cell_volume 2713.0(10)
_cod_original_sg_symbol_H-M 'P 21/n'
_cod_database_code 2007210

loop_
_symmetry_equiv_pos_as_xyz
'x, y, z'
'-x+1/2, y+1/2, -z+1/2'
'-x, -y, -z'
'x-1/2, -y-1/2, z-1/2'

loop_
_atom_site_label
_atom_site_fract_x
_atom_site_fract_y
_atom_site_fract_z
_atom_site_U_iso_or_equiv
_atom_site_adp_type
_atom_site_calc_flag
_atom_site_refinement_flags
_atom_site_occupancy
_atom_site_disorder_assembly
_atom_site_disorder_group
_atom_site_type_symbol
Si1 .25648(3) .28760(2) .51086(2) .02759(12) Uani d . 1 . . Si
N1 .07486(8) .37848(7) .04437(7) .0235(2) Uani d . 1 . . N
HN1 .0480 .4313 .0238 .028 Uiso calc PR .50 . . H
N2 .03881(8) .55009(7) .13938(7) .0231(2) Uani d . 1 . . N
HN2 .0232 .5308 .0799 .028 Uiso calc PR .50 . . H
C1 .08278(9) .30392(8) -.01148(9) .0247(3) Uani d . 1 . . C
C2 .13238(10) .23023(9) .05035(10) .0296(3) Uani d . 1 . . C
H2 .1476 .1716 .0304 .035 Uiso calc R 1 . . H
C3 .15298(10) .26117(9) .14233(10) .0294(3) Uani d . 1 . . C
H3 .1848 .2280 .1983 .035 Uiso calc R 1 . . H
C4 .11710(9) .35432(8) .13840(9) .0240(2) Uani d . 1 . . C
C5 .12582(9) .41116(8) .21919(8) .0237(2) Uani d . 1 . . C
C6 .09243(9) .50258(9) .21824(8) .0236(2) Uani d . 1 . . C
C7 .10473(10) .55904(9) .30283(9) .0282(3) Uani d . 1 . . C
H7 .1401 .5431 .3663 .034 Uiso calc R 1 . . H
C8 .05593(10) .63929(9) .27408(9) .0288(3) Uani d . 1 . . C
H8 .0504 .6892 .3139 .035 Uiso calc R 1 . . H
C9 .01385(9) .63389(8) .17075(8) .0241(3) Uani d . 1 . . C
C10 -.04467(9) .70184(8) .11235(9) .0247(3) Uani d . 1 . . C
C11 .17132(10) .37147(9) .31186(9) .0273(3) Uani d . 1 . . C
C12 .20649(11) .33769(10) .39031(9) .0318(3) Uani d . 1 . . C
C13 .36288(13) .36252(12) .57748(12) .0473(4) Uani d . 1 . . C
H13A .3912 .3380 .6418 .071 Uiso calc R 1 . . H
H13B .3367 .4238 .5823 .071 Uiso calc R 1 . . H
H13C .4164 .3649 .5432 .071 Uiso calc R 1 . . H
C14 .14703(13) .28233(11) .56825(11) .0407(3) Uani d . 1 . . C
H14A .1705 .2561 .6324 .061 Uiso calc R 1 . . H
H14B .0927 .2444 .5293 .061 Uiso calc R 1 . . H
H14C .1209 .3437 .5729 .061 Uiso calc R 1 . . H
C15 .30622(12) .17108(11) .49616(11) .0399(3) Uani d . 1 . . C
H15A .3330 .1434 .5592 .060 Uiso calc R 1 . . H
H15B .3608 .1755 .4633 .060 Uiso calc R 1 . . H
H15C .2508 .1335 .4583 .060 Uiso calc R 1 . . H
C16 -.07178(10) .78576(8) .16010(9) .0260(3) Uani d . 1 . . C
C17 -.17541(10) .80500(9) .15196(9) .0270(3) Uani d . 1 . . C
H17 -.2262 .7655 .1159 .032 Uiso calc R 1 . . H
C18 -.20508(10) .88150(9) .19615(9) .0265(3) Uani d . 1 . . C
C19 -.12715(10) .93788(9) .25053(9) .0275(3) Uani d . 1 . . C
H19 -.1458 .9892 .2819 .033 Uiso calc R 1 . . H
C20 -.02306(10) .92091(9) .26001(9) .0279(3) Uani d . 1 . . C
C21 .00365(10) .84431(9) .21303(9) .0278(3) Uani d . 1 . . C
H21 .0734 .8322 .2173 .033 Uiso calc R 1 . . H
C22 -.31955(10) .90312(10) .18208(10) .0330(3) Uani d . 1 . . C
C23 -.36675(12) .92759(13) .07561(12) .0460(4) Uani d . 1 . . C
H23A -.3570 .8769 .0350 .069 Uiso calc R 1 . . H
H23B -.3332 .9819 .0591 .069 Uiso calc R 1 . . H
H23C -.4398 .9394 .0655 .069 Uiso calc R 1 . . H
C24 -.37633(12) .81920(12) .20768(13) .0462(4) Uani d . 1 . . C
H24A -.3666 .7674 .1685 .069 Uiso calc R 1 . . H
H24B -.4492 .8328 .1953 .069 Uiso calc R 1 . . H
H24C -.3490 .8044 .2755 .069 Uiso calc R 1 . . H
C25 -.33583(12) .98396(13) .24452(14) .0494(4) Uani d . 1 . . C
H25A -.4090 .9956 .2338 .074 Uiso calc R 1 . . H
H25B -.3024 1.0380 .2273 .074 Uiso calc R 1 . . H
H25C -.3064 .9695 .3121 .074 Uiso calc R 1 . . H
C26 .06222(11) .98269(10) .31943(11) .0353(3) Uani d . 1 . . C
C27 .01893(13) 1.06279(12) .36629(14) .0514(4) Uani d . 1 . . C
H27A .0753 1.1000 .4031 .077 Uiso calc R 1 . . H
H27B -.0204 1.0390 .4090 .077 Uiso calc R 1 . . H
H27C -.0254 1.1000 .3164 .077 Uiso calc R 1 . . H
C28 .13300(13) .92563(12) .39968(12) .0456(4) Uani d . 1 . . C
H28A .1871 .9645 .4375 .068 Uiso calc R 1 . . H
H28B .1634 .8762 .3710 .068 Uiso calc R 1 . . H
H28C .0932 .9002 .4412 .068 Uiso calc R 1 . . H
C29 .12458(12) 1.02259(11) .25286(13) .0444(4) Uani d . 1 . . C
H29A .1787 1.0618 .2901 .067 Uiso calc R 1 . . H
H29B .0794 1.0582 .2020 .067 Uiso calc R 1 . . H
H29C .1550 .9730 .2245 .067 Uiso calc R 1 . . H

loop_
_atom_site_aniso_label
_atom_site_aniso_U_11
_atom_site_aniso_U_22
_atom_site_aniso_U_33
_atom_site_aniso_U_12
_atom_site_aniso_U_13
_atom_site_aniso_U_23
Si1 .0310(2) .0293(2) .02144(18) .00303(13) .00496(13) .00132(12)
N1 .0261(5) .0234(5) .0220(5) .0006(4) .0083(4) -.0001(4)
N2 .0259(5) .0232(5) .0218(5) .0007(4) .0091(4) .0003(4)
C1 .0262(6) .0221(6) .0271(6) .0008(5) .0090(5) -.0007(5)
C2 .0361(7) .0229(6) .0306(6) .0039(5) .0102(5) .0013(5)
C3 .0350(7) .0241(6) .0293(6) .0029(5) .0088(5) .0048(5)
C4 .0238(6) .0243(6) .0252(6) .0000(4) .0084(4) .0027(5)
C5 .0224(5) .0271(6) .0226(6) -.0008(4) .0074(4) .0026(4)
C6 .0235(5) .0275(6) .0214(5) -.0017(4) .0084(4) -.0002(5)
C7 .0316(6) .0317(6) .0210(6) -.0009(5) .0062(5) -.0021(5)
C8 .0342(6) .0295(6) .0236(6) .0001(5) .0093(5) -.0052(5)
C9 .0261(6) .0250(6) .0235(6) -.0007(4) .0106(5) -.0021(4)
C10 .0257(6) .0236(6) .0266(6) -.0006(4) .0099(5) -.0020(4)
C11 .0277(6) .0293(6) .0258(6) -.0003(5) .0087(5) .0006(5)
C12 .0340(7) .0342(7) .0272(6) .0019(5) .0080(5) .0016(5)
C13 .0467(9) .0469(9) .0419(8) -.0055(7) -.0004(7) -.0041(7)
C14 .0472(8) .0421(8) .0368(8) .0078(6) .0178(6) .0048(6)
C15 .0403(8) .0381(8) .0404(8) .0089(6) .0087(6) -.0018(6)
C16 .0284(6) .0252(6) .0260(6) .0023(5) .0099(5) -.0016(5)
C17 .0271(6) .0279(6) .0264(6) -.0005(5) .0078(5) -.0002(5)
C18 .0271(6) .0294(6) .0247(6) .0047(5) .0101(5) .0045(5)
C19 .0315(6) .0247(6) .0278(6) .0060(5) .0103(5) -.0017(5)
C20 .0287(6) .0256(6) .0294(6) .0031(5) .0078(5) -.0031(5)
C21 .0249(6) .0266(6) .0331(6) .0023(5) .0095(5) -.0035(5)
C22 .0267(6) .0376(7) .0365(7) .0065(5) .0116(5) .0056(6)
C23 .0363(8) .0552(10) .0423(8) .0090(7) .0024(6) .0136(7)
C24 .0313(7) .0524(9) .0589(10) .0025(7) .0187(7) .0131(8)
C25 .0349(8) .0557(10) .0622(10) .0125(7) .0206(7) -.0071(8)
C26 .0301(6) .0301(7) .0429(8) .0042(5) .0044(6) -.0109(6)
C27 .0410(9) .0435(9) .0638(11) .0057(7) .0029(8) -.0272(8)
C28 .0402(8) .0441(9) .0454(9) .0070(7) -.0017(7) -.0102(7)
C29 .0347(7) .0334(8) .0639(10) -.0043(6) .0106(7) -.0061(7)

loop_
_atom_type_symbol
_atom_type_description
_atom_type_scat_dispersion_real
_atom_type_scat_dispersion_imag
_atom_type_scat_source
C C 0.0181 0.0091 'International Tables Vol C Tables 4.2.6.8 and 6.1.1.4'
H H 0.0000 0.0000 'International Tables Vol C Tables 4.2.6.8 and 6.1.1.4'
N N 0.0311 0.0180 'International Tables Vol C Tables 4.2.6.8 and 6.1.1.4'
Si Si 0.2541 0.3302 'International Tables Vol C Tables 4.2.6.8 and 6.1.1.4'

loop_
_geom_angle_atom_site_label_1
_geom_angle_atom_site_label_2
_geom_angle_atom_site_label_3
_geom_angle_site_symmetry_1
_geom_angle_site_symmetry_3
_geom_angle
_geom_angle_publ_flag
C12 Si1 C13 . . 107.25(7) no
C12 Si1 C15 . . 108.21(7) no
C13 Si1 C15 . . 110.16(8) no
C12 Si1 C14 . . 107.00(7) no
C13 Si1 C14 . . 112.86(8) no
C15 Si1 C14 . . 111.13(7) no
C4 N1 C1 . . 107.22(10) no
C6 N2 C9 . . 107.62(10) no
N1 C1 C10 . 3_565 125.81(11) no
N1 C1 C2 . . 109.01(11) no
C10 C1 C2 3_565 . 125.13(11) no
C3 C2 C1 . . 107.24(11) no
C2 C3 C4 . . 107.12(11) no
N1 C4 C5 . . 125.86(11) no
N1 C4 C3 . . 109.41(11) no
C5 C4 C3 . . 124.72(11) no
C4 C5 C6 . . 126.39(11) no
C4 C5 C11 . . 116.78(11) no
C6 C5 C11 . . 116.81(11) no
N2 C6 C5 . . 126.13(11) no
N2 C6 C7 . . 109.22(11) no
C5 C6 C7 . . 124.56(11) no
C8 C7 C6 . . 107.26(11) no
C7 C8 C9 . . 107.23(11) no
N2 C9 C10 . . 125.52(11) no
N2 C9 C8 . . 108.65(11) no
C10 C9 C8 . . 125.82(11) no
C9 C10 C1 . 3_565 124.87(11) no
C9 C10 C16 . . 118.18(11) no
C1 C10 C16 3_565 . 116.92(11) no
C12 C11 C5 . . 177.89(13) no
C11 C12 Si1 . . 178.20(12) no
C21 C16 C17 . . 119.58(11) no
C21 C16 C10 . . 121.58(11) no
C17 C16 C10 . . 118.85(11) no
C18 C17 C16 . . 121.31(12) no
C17 C18 C19 . . 117.62(11) no
C17 C18 C22 . . 120.05(12) no
C19 C18 C22 . . 122.31(12) no
C20 C19 C18 . . 122.60(11) no
C19 C20 C21 . . 118.10(12) no
C19 C20 C26 . . 122.60(11) no
C21 C20 C26 . . 119.31(12) no
C16 C21 C20 . . 120.77(12) no
C25 C22 C18 . . 111.80(12) no
C25 C22 C24 . . 108.67(13) no
C18 C22 C24 . . 110.38(11) no
C25 C22 C23 . . 108.49(13) no
C18 C22 C23 . . 108.84(11) no
C24 C22 C23 . . 108.59(13) no
C20 C26 C27 . . 112.16(12) no
C20 C26 C28 . . 109.16(12) no
C27 C26 C28 . . 108.45(13) no
C20 C26 C29 . . 109.09(12) no
C27 C26 C29 . . 108.17(13) no
C28 C26 C29 . . 109.78(13) no

loop_
_geom_bond_atom_site_label_1
_geom_bond_atom_site_label_2
_geom_bond_site_symmetry_2
_geom_bond_distance
_geom_bond_publ_flag
Si1 C12 . 1.8362(14) no
Si1 C13 . 1.8568(17) no
Si1 C15 . 1.8576(16) no
Si1 C14 . 1.8617(16) no
N1 C4 . 1.3667(15) no
N1 C1 . 1.3703(15) no
N2 C6 . 1.3628(16) no
N2 C9 . 1.3732(15) no
C1 C10 3_565 1.4063(17) no
C1 C2 . 1.4422(17) no
C2 C3 . 1.3526(19) no
C3 C4 . 1.4376(18) no
C4 C5 . 1.4039(17) no
C5 C6 . 1.4056(18) no
C5 C11 . 1.4333(17) no
C6 C7 . 1.4391(17) no
C7 C8 . 1.3530(19) no
C8 C9 . 1.4447(17) no
C9 C10 . 1.4008(17) no
C10 C1 3_565 1.4063(17) no
C10 C16 . 1.4922(16) no
C11 C12 . 1.2067(19) no
C16 C21 . 1.3915(18) no
C16 C17 . 1.3956(18) no
C17 C18 . 1.3908(18) no
C18 C19 . 1.4000(19) no
C18 C22 . 1.5319(17) no
C19 C20 . 1.3921(18) no
C20 C21 . 1.3979(17) no
C20 C26 . 1.5324(18) no
C22 C25 . 1.529(2) no
C22 C24 . 1.536(2) no
C22 C23 . 1.536(2) no
C26 C27 . 1.5345(19) no
C26 C28 . 1.535(2) no
C26 C29 . 1.536(2) no

loop_
_geom_torsion_atom_site_label_1
_geom_torsion_atom_site_label_2
_geom_torsion_atom_site_label_3
_geom_torsion_atom_site_label_4
_geom_torsion_site_symmetry_1
_geom_torsion_site_symmetry_4
_geom_torsion
_geom_torsion_publ_flag
C4 N1 C1 C10 . 3_565 177.10(11) ?
C4 N1 C1 C2 . . -0.20(13) ?
N1 C1 C2 C3 . . 0.38(15) ?
C10 C1 C2 C3 3_565 . -176.93(12) ?
C1 C2 C3 C4 . . -0.40(15) ?
C1 N1 C4 C5 . . 179.21(11) ?
C1 N1 C4 C3 . . -0.05(13) ?
C2 C3 C4 N1 . . 0.29(14) ?
C2 C3 C4 C5 . . -178.98(12) ?
N1 C4 C5 C6 . . 0.4(2) ?
C3 C4 C5 C6 . . 179.51(11) ?
N1 C4 C5 C11 . . 178.99(11) yes
C3 C4 C5 C11 . . -1.86(18) yes
C9 N2 C6 C5 . . 174.89(11) ?
C9 N2 C6 C7 . . -1.66(13) ?
C4 C5 C6 N2 . . 5.22(19) ?
C11 C5 C6 N2 . . -173.41(11) ?
C4 C5 C6 C7 . . -178.73(12) ?
C11 C5 C6 C7 . . 2.64(17) yes
N2 C6 C7 C8 . . 1.52(14) ?
C5 C6 C7 C8 . . -175.10(11) ?
C6 C7 C8 C9 . . -0.75(14) ?
C6 N2 C9 C10 . . -177.49(11) ?
C6 N2 C9 C8 . . 1.19(13) ?
C7 C8 C9 N2 . . -0.24(14) ?
C7 C8 C9 C10 . . 178.44(12) ?
N2 C9 C10 C1 . 3_565 -3.18(19) ?
C8 C9 C10 C1 . 3_565 178.36(12) ?
N2 C9 C10 C16 . . 174.91(11) ?
C8 C9 C10 C16 . . -3.55(18) ?
C4 C5 C11 C12 . . -101(4) ?
C6 C5 C11 C12 . . 78(4) ?
C5 C11 C12 Si1 . . -28(7) ?
C13 Si1 C12 C11 . . -105(4) ?
C15 Si1 C12 C11 . . 137(4) ?
C14 Si1 C12 C11 . . 17(4) ?
C9 C10 C16 C21 . . 61.61(16) ?
C1 C10 C16 C21 3_565 . -120.15(14) ?
C9 C10 C16 C17 . . -117.73(13) ?
C1 C10 C16 C17 3_565 . 60.51(16) yes
C21 C16 C17 C18 . . -0.31(19) ?
C10 C16 C17 C18 . . 179.04(11) ?
C16 C17 C18 C19 . . -1.02(18) ?
C16 C17 C18 C22 . . 177.24(12) ?
C17 C18 C19 C20 . . 1.19(19) ?
C22 C18 C19 C20 . . -177.02(12) ?
C18 C19 C20 C21 . . -0.03(19) ?
C18 C19 C20 C26 . . 179.92(12) ?
C17 C16 C21 C20 . . 1.53(19) ?
C10 C16 C21 C20 . . -177.80(12) ?
C19 C20 C21 C16 . . -1.36(19) ?
C26 C20 C21 C16 . . 178.69(12) ?
C17 C18 C22 C25 . . 174.22(13) ?
C19 C18 C22 C25 . . -7.61(18) ?
C17 C18 C22 C24 . . 53.13(16) ?
C19 C18 C22 C24 . . -128.70(14) ?
C17 C18 C22 C23 . . -65.95(16) ?
C19 C18 C22 C23 . . 112.22(15) ?
C19 C20 C26 C27 . . 0.5(2) ?
C21 C20 C26 C27 . . -179.60(14) ?
C19 C20 C26 C28 . . 120.68(14) ?
C21 C20 C26 C28 . . -59.37(17) ?
C19 C20 C26 C29 . . -119.36(14) ?
C21 C20 C26 C29 . . 60.59(16) ?
